data_9005239
loop_
_publ_author_name
'Winter, W.'
'Armbruster, T.'
'Lengauer, C.'

_publ_section_title
;
 Crystal structure refinement of synthetic osumilite-type
 phases: BaMg2Al6Si9O30, SrMg2Al6Si9O30 and Mg2Al4Si11O30
 Sample: CBa, BaMg2Al6Si9O30
;
_journal_name_full 'European Journal of Mineralogy'
_journal_page_first 277
_journal_page_last 286
_journal_volume 7
_journal_year 1995
_chemical_formula_sum 'Al6 Ba Mg2 O30 Si9'
_chemical_name_mineral Osumilite
_space_group_IT_number 192
_symmetry_space_group_name_Hall '-P 6 2c'
_symmetry_space_group_name_H-M 'P 6/m c c'
_cell_angle_alpha 90
_cell_angle_beta 90
_cell_angle_gamma 120
_cell_length_a 10.129
_cell_length_b 10.129
_cell_length_c 14.340
_cell_formula_units_Z 2
_cell_volume 1274.128
_database_code_amcsd 0006585
_exptl_crystal_density_diffrn 2.817
_cod_original_cell_volume 1274.127
_cod_original_formula_sum 'Ba Mg2 Si9 Al6 O30'
_cod_database_code 9005239

loop_
_space_group_symop_operation_xyz
x,y,z
-x,-x+y,1/2+z
x,x-y,1/2-z
-x+y,-x,-z
x-y,x,z
-y,-x,1/2+z
y,x,1/2-z
y,-x+y,-z
-y,x-y,z
x-y,-y,1/2+z
-x+y,y,1/2-z
x,y,-z
-x,-y,z
x,x-y,1/2+z
-x,-x+y,1/2-z
x-y,x,-z
-x+y,-x,z
y,x,1/2+z
-y,-x,1/2-z
-y,x-y,-z
y,-x+y,z
-x+y,y,1/2+z
x-y,-y,1/2-z
-x,-y,-z

loop_
_atom_site_aniso_label
_atom_site_aniso_U_11
_atom_site_aniso_U_22
_atom_site_aniso_U_33
_atom_site_aniso_U_12
_atom_site_aniso_U_13
_atom_site_aniso_U_23
BaC 0.02380 0.02380 0.02250 0.01191 0.00000 0.00000
MgA 0.00620 0.00620 0.00780 0.00310 0.00000 0.00000
SiT1 0.00810 0.01010 0.00600 0.00480 0.00010 -0.00100
AlT1 0.00810 0.01010 0.00600 0.00480 0.00010 -0.00100
AlT2 0.00860 0.00860 0.00540 0.00630 0.00000 0.00000
O1 0.02600 0.01900 0.00770 0.01000 0.00000 0.00000
O2 0.02730 0.03600 0.02000 0.02550 -0.00010 -0.00330
O3 0.01200 0.01370 0.00990 0.00750 -0.00150 -0.00330

loop_
_atom_site_label
_atom_site_fract_x
_atom_site_fract_y
_atom_site_fract_z
_atom_site_occupancy
_atom_site_U_iso_or_equiv
BaC 0.00000 0.00000 0.25000 1.00000 0.02339
MgA 0.33333 0.66667 0.25000 1.00000 0.00671
SiT1 0.10461 0.35270 0.10916 0.75000 0.00797
AlT1 0.10461 0.35270 0.10916 0.25000 0.00797
AlT2 0.50000 0.50000 0.25000 1.00000 0.00671
O1 0.12050 0.40160 0.00000 1.00000 0.01786
O2 0.21340 0.28070 0.13670 1.00000 0.02356
O3 0.13860 0.49510 0.17939 1.00000 0.01140

loop_
_cod_related_entry_id
_cod_related_entry_database
_cod_related_entry_code
1 AMCSD 0006585
